data_7021937
loop_
_publ_author_name
'Vaughan, Jamila G.'
'Reid, Brodie L.'
'Ramchandani, Sushil'
'Wright, Phillip J.'
'Muzzioli, Sara'
'Skelton, Brian W.'
'Raiteri, Paolo'
'Brown, David H.'
'Stagni, Stefano'
'Massi, Massimiliano'

_publ_section_title
;
 The photochemistry of rhenium(i) tricarbonyl N-heterocyclic carbene
 complexes.
;
_journal_issue 39
_journal_name_full 'Dalton transactions (Cambridge, England : 2003)'
_journal_page_first 14100
_journal_page_last 14114
_journal_paper_doi 10.1039/c3dt51614h
_journal_volume 42
_journal_year 2013
_chemical_formula_moiety 'C22 H26 Br N3 O5 P Re'
_chemical_formula_sum 'C22 H26 Br N3 O5 P Re'
_chemical_formula_weight 709.54
_chemical_name_systematic
;
?
;
_space_group_IT_number 2
_symmetry_cell_setting triclinic
_symmetry_space_group_name_Hall '-P 1'
_symmetry_space_group_name_H-M 'P -1'
_atom_sites_solution_hydrogens geom
_atom_sites_solution_primary direct
_atom_sites_solution_secondary difmap
_audit_creation_date 2012-07-15T16:15:02-00:00
_audit_creation_method 'WinGX routine CIF_UPDATE'
_cell_angle_alpha 98.323(4)
_cell_angle_beta 102.735(5)
_cell_angle_gamma 93.632(4)
_cell_formula_units_Z 2
_cell_length_a 8.4078(5)
_cell_length_b 11.7586(6)
_cell_length_c 12.8983(7)
_cell_measurement_reflns_used 8565
_cell_measurement_temperature 100(2)
_cell_measurement_theta_max 33.5684
_cell_measurement_theta_min 3.5123
_cell_volume 1224.70(12)
_computing_cell_refinement
;
CrysAlisPro, Oxford Diffraction Ltd.,
Version 1.171.33.52 (release 06-11-2009 CrysAlis171 .NET)
(compiled Nov 6 2009,16:24:50)
;
_computing_data_collection
;
CrysAlisPro, Oxford Diffraction Ltd.,
Version 1.171.33.52 (release 06-11-2009 CrysAlis171 .NET)
(compiled Nov 6 2009,16:24:50)
;
_computing_data_reduction
;
CrysAlisPro, Oxford Diffraction Ltd.,
Version 1.171.33.52 (release 06-11-2009 CrysAlis171 .NET)
(compiled Nov 6 2009,16:24:50)
;
_computing_molecular_graphics 'OrtepII (Johnson, C. K. (1976)'
_computing_publication_material 'WinGX Farrugia, L. J. (1999)'
_computing_structure_refinement 'SHELXL-97 (Sheldrick, 2008)'
_diffrn_ambient_temperature 100(2)
_diffrn_detector_area_resol_mean 10.4738
_diffrn_measured_fraction_theta_full 0.998
_diffrn_measured_fraction_theta_max 0.998
_diffrn_measurement_device_type 'Oxford Diffraction Gemini diffractometer'
_diffrn_measurement_method '\w scans'
_diffrn_orient_matrix_UB_11 -0.0860446
_diffrn_orient_matrix_UB_12 -0.0083919
_diffrn_orient_matrix_UB_13 -0.0209194
_diffrn_orient_matrix_UB_21 -0.0096178
_diffrn_orient_matrix_UB_22 -0.0237299
_diffrn_orient_matrix_UB_23 0.046027
_diffrn_orient_matrix_UB_31 -0.0076047
_diffrn_orient_matrix_UB_32 0.055853
_diffrn_orient_matrix_UB_33 0.026632
_diffrn_radiation_monochromator graphite
_diffrn_radiation_type MoK\a
_diffrn_radiation_wavelength 0.71073
_diffrn_reflns_av_R_equivalents 0.0811
_diffrn_reflns_av_unetI/netI 0.0766
_diffrn_reflns_limit_h_max 11
_diffrn_reflns_limit_h_min -11
_diffrn_reflns_limit_k_max 16
_diffrn_reflns_limit_k_min -16
_diffrn_reflns_limit_l_max 17
_diffrn_reflns_limit_l_min -17
_diffrn_reflns_number 21461
_diffrn_reflns_theta_full 29
_diffrn_reflns_theta_max 29
_diffrn_reflns_theta_min 3.52
_exptl_absorpt_coefficient_mu 6.696
_exptl_absorpt_correction_T_max 0.755
_exptl_absorpt_correction_T_min 0.479
_exptl_absorpt_correction_type analytical
_exptl_absorpt_process_details
;
CrysAlisPro, Oxford Diffraction Ltd.,
Analytical numeric absorption correction using a multifaceted crystal
model based on expressions derived by R.C. Clark & J.S.
(Clark, R. C. & Reid, J. S. (1995). Acta Cryst. A51, 887-8
;
_exptl_crystal_colour orange
_exptl_crystal_density_diffrn 1.924
_exptl_crystal_density_method 'not measured'
_exptl_crystal_description plate
_exptl_crystal_F_000 688
_exptl_crystal_size_max 0.17
_exptl_crystal_size_mid 0.11
_exptl_crystal_size_min 0.04
_refine_diff_density_max 4.302
_refine_diff_density_min -1.685
_refine_diff_density_rms 0.26
_refine_ls_extinction_method none
_refine_ls_goodness_of_fit_ref 1.041
_refine_ls_hydrogen_treatment constr
_refine_ls_matrix_type full
_refine_ls_number_parameters 301
_refine_ls_number_reflns 6495
_refine_ls_number_restraints 0
_refine_ls_restrained_S_all 1.041
_refine_ls_R_factor_all 0.0606
_refine_ls_R_factor_gt 0.0492
_refine_ls_shift/su_max 0.001
_refine_ls_shift/su_mean 0
_refine_ls_structure_factor_coef Fsqd
_refine_ls_weighting_details 'calc w=1/[\s^2^(Fo^2^)+(0.0563P)^2^] where P=(Fo^2^+2Fc^2^)/3'
_refine_ls_weighting_scheme calc
_refine_ls_wR_factor_gt 0.1083
_refine_ls_wR_factor_ref 0.1129
_reflns_number_gt 5608
_reflns_number_total 6495
_reflns_threshold_expression >2\s(I)
_cod_data_source_file c3dt51614h.txt
_cod_data_source_block mxm56o
_cod_original_sg_symbol_Hall '-p 1'
_cod_database_code 7021937

loop_
_symmetry_equiv_pos_as_xyz
'x, y, z'
'-x, -y, -z'

loop_
_atom_site_label
_atom_site_type_symbol
_atom_site_fract_x
_atom_site_fract_y
_atom_site_fract_z
_atom_site_U_iso_or_equiv
_atom_site_adp_type
_atom_site_occupancy
_atom_site_symmetry_multiplicity
_atom_site_calc_flag
_atom_site_refinement_flags
Re1 Re 0.36254(2) 0.728132(17) 0.227486(17) 0.01784(8) Uani 1 1 d .
Br1 Br 0.23355(7) 0.51097(5) 0.20503(5) 0.02079(13) Uani 1 1 d .
C101 C 0.1644(7) 0.8012(5) 0.2299(5) 0.0226(12) Uani 1 1 d .
O101 O 0.0516(5) 0.8497(4) 0.2319(4) 0.0306(10) Uani 1 1 d .
C102 C 0.4031(7) 0.7428(5) 0.3805(5) 0.0242(12) Uani 1 1 d .
O102 O 0.4209(6) 0.7479(4) 0.4726(4) 0.0335(10) Uani 1 1 d .
N1 N 0.7291(6) 0.6317(4) 0.2388(4) 0.0186(9) Uani 1 1 d .
C11 C 0.7838(7) 0.6250(5) 0.3502(5) 0.0208(11) Uani 1 1 d .
C12 C 0.6813(7) 0.5659(5) 0.4016(5) 0.0215(11) Uani 1 1 d .
H12 H 0.5757 0.5314 0.363 0.026 Uiso 1 1 calc R
C13 C 0.7374(8) 0.5590(5) 0.5095(5) 0.0270(13) Uani 1 1 d .
H13 H 0.6678 0.5219 0.546 0.032 Uiso 1 1 calc R
C14 C 0.8943(7) 0.6056(5) 0.5651(5) 0.0257(12) Uani 1 1 d .
H14 H 0.9321 0.5989 0.6388 0.031 Uiso 1 1 calc R
C15 C 0.9958(7) 0.6619(5) 0.5129(5) 0.0265(12) Uani 1 1 d .
H15 H 1.1031 0.6939 0.5508 0.032 Uiso 1 1 calc R
C16 C 0.9399(7) 0.6712(5) 0.4053(5) 0.0245(12) Uani 1 1 d .
H16 H 1.0091 0.7095 0.3694 0.029 Uiso 1 1 calc R
C2 C 0.5769(6) 0.6591(5) 0.1909(5) 0.0180(10) Uani 1 1 d .
N3 N 0.5811(5) 0.6466(4) 0.0837(4) 0.0177(9) Uani 1 1 d .
N21 N 0.3177(5) 0.6980(4) 0.0500(4) 0.0183(9) Uani 1 1 d .
C22 C 0.4448(6) 0.6660(4) 0.0073(4) 0.0179(10) Uani 1 1 d .
C23 C 0.4374(7) 0.6506(5) -0.1022(5) 0.0230(12) Uani 1 1 d .
H23 H 0.5295 0.6292 -0.1292 0.028 Uiso 1 1 calc R
C24 C 0.2937(8) 0.6671(5) -0.1711(5) 0.0260(12) Uani 1 1 d .
H24 H 0.2852 0.6574 -0.2466 0.031 Uiso 1 1 calc R
C25 C 0.1615(7) 0.6980(5) -0.1291(5) 0.0259(12) Uani 1 1 d .
H25 H 0.0608 0.7086 -0.1756 0.031 Uiso 1 1 calc R
C26 C 0.1777(7) 0.7134(5) -0.0187(5) 0.0228(12) Uani 1 1 d .
H26 H 0.087 0.7355 0.0096 0.027 Uiso 1 1 calc R
C4 C 0.7321(7) 0.6138(5) 0.0662(5) 0.0220(11) Uani 1 1 d .
H4 H 0.7633 0.6006 -0.0006 0.026 Uiso 1 1 calc R
C5 C 0.8231(7) 0.6048(5) 0.1640(5) 0.0223(12) Uani 1 1 d .
H5 H 0.9321 0.5839 0.1793 0.027 Uiso 1 1 calc R
P1 P 0.4866(2) 0.90883(13) 0.23792(13) 0.0242(3) Uani 1 1 d .
O11 O 0.6106(6) 0.9763(4) 0.3466(4) 0.0394(12) Uani 1 1 d .
C111 C 0.7391(9) 0.9227(6) 0.4072(6) 0.0368(16) Uani 1 1 d .
H11A H 0.8318 0.9187 0.3714 0.044 Uiso 1 1 calc R
H11B H 0.6992 0.843 0.4122 0.044 Uiso 1 1 calc R
C112 C 0.7945(10) 0.9935(6) 0.5185(6) 0.0438(18) Uani 1 1 d .
H11C H 0.8316 1.0725 0.5127 0.066 Uiso 1 1 calc R
H11D H 0.8849 0.959 0.5608 0.066 Uiso 1 1 calc R
H11E H 0.703 0.9949 0.5542 0.066 Uiso 1 1 calc R
O12 O 0.3663(6) 1.0068(4) 0.2197(4) 0.0403(12) Uani 1 1 d .
C121 C 0.3963(10) 1.1273(6) 0.2641(7) 0.0474(19) Uani 1 1 d .
H12A H 0.477 1.1657 0.2316 0.057 Uiso 1 1 calc R
H12B H 0.4409 1.1374 0.3429 0.057 Uiso 1 1 calc R
C122 C 0.2376(12) 1.1791(7) 0.2400(8) 0.059(2) Uani 1 1 d .
H12C H 0.1919 1.1653 0.162 0.088 Uiso 1 1 calc R
H12D H 0.2559 1.2624 0.2662 0.088 Uiso 1 1 calc R
H12E H 0.1607 1.1436 0.2758 0.088 Uiso 1 1 calc R
O13 O 0.5899(6) 0.9091(4) 0.1480(4) 0.0399(12) Uani 1 1 d .
C131 C 0.6898(11) 1.0079(7) 0.1341(8) 0.051(2) Uani 1 1 d .
H13A H 0.7672 1.0411 0.2031 0.062 Uiso 1 1 calc R
H13B H 0.6196 1.0682 0.1102 0.062 Uiso 1 1 calc R
C132 C 0.7817(9) 0.9681(7) 0.0511(7) 0.0443(18) Uani 1 1 d .
H13C H 0.8499 0.908 0.0752 0.066 Uiso 1 1 calc R
H13D H 0.8516 1.0335 0.0409 0.066 Uiso 1 1 calc R
H13E H 0.7039 0.9367 -0.0171 0.066 Uiso 1 1 calc R

loop_
_atom_site_aniso_label
_atom_site_aniso_U_11
_atom_site_aniso_U_22
_atom_site_aniso_U_33
_atom_site_aniso_U_23
_atom_site_aniso_U_13
_atom_site_aniso_U_12
Re1 0.01452(12) 0.02084(12) 0.01824(12) 0.00259(8) 0.00379(9) 0.00385(8)
Br1 0.0167(3) 0.0237(3) 0.0227(3) 0.0039(2) 0.0058(2) 0.0029(2)
C101 0.027(3) 0.021(3) 0.017(3) 0.002(2) 0.001(2) -0.005(2)
O101 0.023(2) 0.032(2) 0.039(3) 0.007(2) 0.008(2) 0.0084(18)
C102 0.019(3) 0.028(3) 0.024(3) 0.000(2) 0.005(2) 0.004(2)
O102 0.037(3) 0.041(3) 0.023(2) 0.002(2) 0.009(2) 0.009(2)
N1 0.015(2) 0.022(2) 0.021(2) 0.0081(19) 0.0054(19) 0.0039(18)
C11 0.016(3) 0.023(3) 0.023(3) -0.001(2) 0.006(2) 0.006(2)
C12 0.016(3) 0.022(3) 0.025(3) 0.003(2) 0.003(2) 0.000(2)
C13 0.027(3) 0.033(3) 0.026(3) 0.013(3) 0.010(3) 0.011(3)
C14 0.026(3) 0.032(3) 0.019(3) 0.006(2) 0.004(2) 0.008(2)
C15 0.018(3) 0.034(3) 0.024(3) 0.006(3) -0.001(2) -0.001(2)
C16 0.018(3) 0.031(3) 0.023(3) 0.007(2) 0.001(2) -0.001(2)
C2 0.013(2) 0.019(2) 0.022(3) 0.005(2) 0.002(2) 0.0034(19)
N3 0.013(2) 0.022(2) 0.018(2) 0.0013(18) 0.0027(18) 0.0029(17)
N21 0.012(2) 0.020(2) 0.021(2) 0.0015(19) 0.0021(19) 0.0038(17)
C22 0.015(2) 0.019(2) 0.019(3) 0.003(2) 0.004(2) 0.000(2)
C23 0.023(3) 0.025(3) 0.021(3) 0.004(2) 0.005(2) 0.003(2)
C24 0.028(3) 0.028(3) 0.021(3) 0.001(2) 0.005(3) 0.002(2)
C25 0.018(3) 0.032(3) 0.025(3) 0.005(3) -0.001(2) 0.005(2)
C26 0.019(3) 0.025(3) 0.024(3) 0.007(2) 0.002(2) 0.006(2)
C4 0.018(3) 0.026(3) 0.024(3) 0.004(2) 0.007(2) 0.004(2)
C5 0.014(3) 0.026(3) 0.025(3) 0.004(2) 0.002(2) 0.002(2)
P1 0.0232(8) 0.0251(7) 0.0236(8) 0.0024(6) 0.0050(7) 0.0030(6)
O11 0.037(3) 0.029(2) 0.044(3) 0.004(2) -0.005(2) 0.001(2)
C111 0.031(4) 0.038(4) 0.036(4) 0.001(3) -0.001(3) 0.002(3)
C112 0.043(4) 0.043(4) 0.039(4) 0.003(3) 0.000(4) 0.004(3)
O12 0.037(3) 0.026(2) 0.051(3) 0.001(2) -0.001(2) 0.008(2)
C121 0.053(5) 0.032(4) 0.052(5) -0.003(3) 0.008(4) 0.004(3)
C122 0.080(7) 0.043(4) 0.063(6) 0.017(4) 0.025(5) 0.034(5)
O13 0.047(3) 0.032(2) 0.043(3) -0.004(2) 0.025(3) -0.010(2)
C131 0.054(5) 0.037(4) 0.071(6) 0.011(4) 0.034(5) -0.007(4)
C132 0.033(4) 0.054(4) 0.053(5) 0.021(4) 0.017(4) 0.009(3)

loop_
_atom_type_symbol
_atom_type_description
_atom_type_scat_dispersion_real
_atom_type_scat_dispersion_imag
_atom_type_scat_source
C C 0.0033 0.0016 'International Tables Vol C Tables 4.2.6.8 and 6.1.1.4'
H H 0 0 'International Tables Vol C Tables 4.2.6.8 and 6.1.1.4'
O O 0.0106 0.006 'International Tables Vol C Tables 4.2.6.8 and 6.1.1.4'
P P 0.1023 0.0942 'International Tables Vol C Tables 4.2.6.8 and 6.1.1.4'
Br Br -0.2901 2.4595 'International Tables Vol C Tables 4.2.6.8 and 6.1.1.4'
Re Re -1.0185 7.231 'International Tables Vol C Tables 4.2.6.8 and 6.1.1.4'
N N 0.0061 0.0033 'International Tables Vol C Tables 4.2.6.8 and 6.1.1.4'

loop_
_exptl_crystal_face_index_h
_exptl_crystal_face_index_k
_exptl_crystal_face_index_l
_exptl_crystal_face_perp_dist
0 1 0 0.0179
0 -1 0 0.0248
1 0 -3 0.0536
-1 0 3 0.0517
1 0 0 0.0574
-1 -1 3 0.0551
-1 0 1 0.0571
0 0 -1 0.0444

loop_
_geom_angle_atom_site_label_1
_geom_angle_atom_site_label_2
_geom_angle_atom_site_label_3
_geom_angle
C102 Re1 C101 88.2(2)
C102 Re1 C2 103.7(2)
C101 Re1 C2 167.3(2)
C102 Re1 N21 176.0(2)
C101 Re1 N21 94.3(2)
C2 Re1 N21 74.18(19)
C102 Re1 P1 91.89(18)
C101 Re1 P1 86.38(17)
C2 Re1 P1 88.61(15)
N21 Re1 P1 91.49(12)
C102 Re1 Br1 90.97(18)
C101 Re1 Br1 97.39(16)
C2 Re1 Br1 87.14(14)
N21 Re1 Br1 85.52(12)
P1 Re1 Br1 175.34(4)
O101 C101 Re1 176.6(5)
O102 C102 Re1 176.6(5)
C2 N1 C5 111.7(5)
C2 N1 C11 125.1(5)
C5 N1 C11 123.1(5)
C16 C11 C12 120.5(6)
C16 C11 N1 119.9(5)
C12 C11 N1 119.5(5)
C13 C12 C11 118.7(5)
C13 C12 H12 120.7
C11 C12 H12 120.7
C12 C13 C14 120.8(6)
C12 C13 H13 119.6
C14 C13 H13 119.6
C15 C14 C13 120.0(6)
C15 C14 H14 120
C13 C14 H14 120
C16 C15 C14 119.7(6)
C16 C15 H15 120.2
C14 C15 H15 120.2
C11 C16 C15 120.2(6)
C11 C16 H16 119.9
C15 C16 H16 119.9
N1 C2 N3 102.7(4)
N1 C2 Re1 142.0(4)
N3 C2 Re1 114.8(4)
C2 N3 C22 120.1(4)
C2 N3 C4 112.3(4)
C22 N3 C4 127.7(5)
C26 N21 C22 117.6(5)
C26 N21 Re1 125.6(4)
C22 N21 Re1 116.7(4)
N21 C22 C23 123.1(5)
N21 C22 N3 113.5(5)
C23 C22 N3 123.4(5)
C24 C23 C22 118.5(5)
C24 C23 H23 120.7
C22 C23 H23 120.7
C23 C24 C25 119.2(6)
C23 C24 H24 120.4
C25 C24 H24 120.4
C26 C25 C24 119.3(6)
C26 C25 H25 120.4
C24 C25 H25 120.4
N21 C26 C25 122.2(5)
N21 C26 H26 118.9
C25 C26 H26 118.9
C5 C4 N3 105.5(5)
C5 C4 H4 127.2
N3 C4 H4 127.2
C4 C5 N1 107.8(5)
C4 C5 H5 126.1
N1 C5 H5 126.1
O12 P1 O13 105.7(3)
O12 P1 O11 97.5(3)
O13 P1 O11 104.2(3)
O12 P1 Re1 115.4(2)
O13 P1 Re1 109.91(18)
O11 P1 Re1 122.31(19)
C111 O11 P1 122.4(4)
O11 C111 C112 108.3(6)
O11 C111 H11A 110
C112 C111 H11A 110
O11 C111 H11B 110
C112 C111 H11B 110
H11A C111 H11B 108.4
C111 C112 H11C 109.5
C111 C112 H11D 109.5
H11C C112 H11D 109.5
C111 C112 H11E 109.5
H11C C112 H11E 109.5
H11D C112 H11E 109.5
C121 O12 P1 128.2(5)
O12 C121 C122 107.9(7)
O12 C121 H12A 110.1
C122 C121 H12A 110.1
O12 C121 H12B 110.1
C122 C121 H12B 110.1
H12A C121 H12B 108.4
C121 C122 H12C 109.5
C121 C122 H12D 109.5
H12C C122 H12D 109.5
C121 C122 H12E 109.5
H12C C122 H12E 109.5
H12D C122 H12E 109.5
C131 O13 P1 125.0(5)
O13 C131 C132 107.9(6)
O13 C131 H13A 110.1
C132 C131 H13A 110.1
O13 C131 H13B 110.1
C132 C131 H13B 110.1
H13A C131 H13B 108.4
C131 C132 H13C 109.5
C131 C132 H13D 109.5
H13C C132 H13D 109.5
C131 C132 H13E 109.5
H13C C132 H13E 109.5
H13D C132 H13E 109.5

loop_
_geom_bond_atom_site_label_1
_geom_bond_atom_site_label_2
_geom_bond_distance
Re1 C102 1.907(6)
Re1 C101 1.927(6)
Re1 C2 2.140(5)
Re1 N21 2.209(5)
Re1 P1 2.2793(16)
Re1 Br1 2.6602(6)
C101 O101 1.141(7)
C102 O102 1.157(7)
N1 C2 1.373(7)
N1 C5 1.391(7)
N1 C11 1.424(7)
C11 C16 1.382(8)
C11 C12 1.405(8)
C12 C13 1.383(8)
C12 H12 0.95
C13 C14 1.390(9)
C13 H13 0.95
C14 C15 1.389(8)
C14 H14 0.95
C15 C16 1.387(8)
C15 H15 0.95
C16 H16 0.95
C2 N3 1.377(7)
N3 C22 1.392(7)
N3 C4 1.405(7)
N21 C26 1.348(7)
N21 C22 1.355(7)
C22 C23 1.385(8)
C23 C24 1.376(8)
C23 H23 0.95
C24 C25 1.386(8)
C24 H24 0.95
C25 C26 1.383(8)
C25 H25 0.95
C26 H26 0.95
C4 C5 1.345(8)
C4 H4 0.95
C5 H5 0.95
P1 O12 1.590(5)
P1 O13 1.595(5)
P1 O11 1.616(5)
O11 C111 1.425(8)
C111 C112 1.510(10)
C111 H11A 0.99
C111 H11B 0.99
C112 H11C 0.98
C112 H11D 0.98
C112 H11E 0.98
O12 C121 1.433(8)
C121 C122 1.491(11)
C121 H12A 0.99
C121 H12B 0.99
C122 H12C 0.98
C122 H12D 0.98
C122 H12E 0.98
O13 C131 1.445(8)
C131 C132 1.492(10)
C131 H13A 0.99
C131 H13B 0.99
C132 H13C 0.98
C132 H13D 0.98
C132 H13E 0.98
